data_4345678
loop_
_publ_author_name
'Kumar, Girijesh'
'Guda, Ramu'
'Husain, Ahmad'
'Bodapati, Ramakrishna'
'Das, Samar K.'

_publ_section_title
;
 A Functional Zn(II) Metallacycle Formed from an N-Heterocyclic Carbene
 Precursor: A Molecular Sensor for Selective Recognition of Fe(3+) and
 IO4(-) Ions.
;
_journal_issue 9
_journal_name_full 'Inorganic chemistry'
_journal_page_first 5017
_journal_page_last 5025
_journal_paper_doi 10.1021/acs.inorgchem.7b00098
_journal_volume 56
_journal_year 2017
_chemical_formula_moiety 'C74 H86 Cl4 N8 Zn2, C37 H40 Cl6 N4 Zn2, Cl, 2(O)'
_chemical_formula_sum 'C111 H126 Cl11 N12 O2 Zn4'
_chemical_formula_weight 2311.66
_space_group_crystal_system triclinic
_space_group_IT_number 2
_space_group_name_Hall '-P 1'
_space_group_name_H-M_alt 'P -1'
_symmetry_space_group_name_Hall '-P 1'
_symmetry_space_group_name_H-M 'P -1'
_atom_sites_solution_hydrogens geom
_atom_sites_solution_primary direct
_audit_creation_date 2016-07-08
_audit_creation_method
;
Olex2 1.2
(compiled 2016.02.19 svn.r3266 for OlexSys, GUI svn.r5155)
;
_cell_angle_alpha 65.686(9)
_cell_angle_beta 71.588(9)
_cell_angle_gamma 73.124(9)
_cell_formula_units_Z 1
_cell_length_a 15.443(12)
_cell_length_b 16.958(13)
_cell_length_c 16.998(13)
_cell_measurement_reflns_used 9802
_cell_measurement_temperature 100(2)
_cell_measurement_theta_max 20.53
_cell_measurement_theta_min 2.21
_cell_volume 3782(5)
_computing_molecular_graphics 'Olex2 (Dolomanov et al., 2009)'
_computing_publication_material 'Olex2 (Dolomanov et al., 2009)'
_computing_structure_refinement 'ShelXL (Sheldrick, 2015)'
_computing_structure_solution 'ShelXS (Sheldrick, 2008)'
_diffrn_ambient_temperature 100.15
_diffrn_measured_fraction_theta_full 1.000
_diffrn_measured_fraction_theta_max 0.951
_diffrn_measurement_device_type 'Bruker APEX-II CCD'
_diffrn_measurement_method '\f and \w scans'
_diffrn_radiation_type MoK\a
_diffrn_radiation_wavelength 0.71073
_diffrn_reflns_av_R_equivalents 0.0988
_diffrn_reflns_av_unetI/netI 0.0715
_diffrn_reflns_Laue_measured_fraction_full 1.000
_diffrn_reflns_Laue_measured_fraction_max 0.951
_diffrn_reflns_limit_h_max 15
_diffrn_reflns_limit_h_min -15
_diffrn_reflns_limit_k_max 17
_diffrn_reflns_limit_k_min -17
_diffrn_reflns_limit_l_max 17
_diffrn_reflns_limit_l_min -17
_diffrn_reflns_number 54978
_diffrn_reflns_point_group_measured_fraction_full 1.000
_diffrn_reflns_point_group_measured_fraction_max 0.951
_diffrn_reflns_theta_full 21.260
_diffrn_reflns_theta_max 21.260
_diffrn_reflns_theta_min 1.531
_diffrn_standards_number 0
_exptl_absorpt_coefficient_mu 0.861
_exptl_absorpt_correction_T_max 0.7446
_exptl_absorpt_correction_T_min 0.4944
_exptl_absorpt_correction_type multi-scan
_exptl_absorpt_process_details
;
SADABS-2014/5 (Bruker,2014/5) was used for absorption correction.
wR2(int) was 0.1150 before and 0.0636 after correction.
The Ratio of minimum to maximum transmission is 0.6640.
The \l/2 correction factor is 0.00150.
;
_exptl_crystal_colour colourless
_exptl_crystal_colour_primary colourless
_exptl_crystal_density_diffrn 1.015
_exptl_crystal_description block
_exptl_crystal_F_000 1199
_exptl_crystal_size_max 0.2
_exptl_crystal_size_mid 0.15
_exptl_crystal_size_min 0.13
_refine_diff_density_max 1.494
_refine_diff_density_min -0.722
_refine_diff_density_rms 0.161
_refine_ls_extinction_method none
_refine_ls_goodness_of_fit_ref 1.548
_refine_ls_hydrogen_treatment constr
_refine_ls_matrix_type full
_refine_ls_number_parameters 866
_refine_ls_number_reflns 8435
_refine_ls_number_restraints 988
_refine_ls_restrained_S_all 1.488
_refine_ls_R_factor_all 0.1766
_refine_ls_R_factor_gt 0.1310
_refine_ls_shift/su_max 0.000
_refine_ls_shift/su_mean 0.000
_refine_ls_structure_factor_coef Fsqd
_refine_ls_weighting_details 'w=1/[\s^2^(Fo^2^)+(0.2000P)^2^] where P=(Fo^2^+2Fc^2^)/3'
_refine_ls_weighting_scheme calc
_refine_ls_wR_factor_gt 0.3751
_refine_ls_wR_factor_ref 0.4032
_reflns_Friedel_coverage 0.000
_reflns_number_gt 5480
_reflns_number_total 8435
_reflns_threshold_expression 'I > 2\s(I)'
_cod_data_source_file ic7b00098_si_003.cif
_cod_data_source_block NHC-Zn
_cod_depositor_comments 'Adding full bibliography for 4345678--4345679.cif.'
_cod_original_cell_volume 3783(5)
_cod_database_code 4345678
_shelx_space_group_comment
;
The symmetry employed for this shelxl refinement is uniquely defined
by the following loop, which should always be used as a source of
symmetry information in preference to the above space-group names.
They are only intended as comments.
;
_shelx_estimated_absorpt_t_max 0.896
_shelx_estimated_absorpt_t_min 0.847
_olex2_refinement_description
;
1. Twinned data refinement
 Scales: 0.951(4) 0.049(4)
2. Fixed Uiso
 At 1.2 times of:
  All C(H) groups
 At 1.5 times of:
  All C(H,H,H) groups
3. Restrained distances
 C46-N7
 1.45 with sigma of 0.01
 C46-N8
 1.45 with sigma of 0.01
 C66-N7
 1.2 with sigma of 0.01
 C66-N8
 1.2 with sigma of 0.01
 C45-C58
 1.54 with sigma of 0.02
 C57-C58
 1.54 with sigma of 0.02
 C58-C59
 1.54 with sigma of 0.02
 C43-C44
 1.39 with sigma of 0.02
 C44-C45
 1.39 with sigma of 0.02
 C45-C46
 1.39 with sigma of 0.02
 C46-C47
 1.39 with sigma of 0.02
 C43-C48
 1.39 with sigma of 0.02
 C47-C48
 1.39 with sigma of 0.02
 C47-C49
 1.39 with sigma of 0.02
 C49-C50
 1.39 with sigma of 0.02
 C45-C51
 1.39 with sigma of 0.02
 C50-C51
 1.39 with sigma of 0.02
 N5-C38
 1.39 with sigma of 0.02
 C38-C39
 1.39 with sigma of 0.02
 C39-C40
 1.39 with sigma of 0.02
 C40-C41
 1.39 with sigma of 0.02
 N5-C42
 1.39 with sigma of 0.02
 C41-C42
 1.39 with sigma of 0.02
 C52-C53
 1.39 with sigma of 0.02
 N6-C54
 1.39 with sigma of 0.02
 C53-C54
 1.39 with sigma of 0.02
 N6-C55
 1.39 with sigma of 0.02
 C52-C56
 1.39 with sigma of 0.02
 C55-C56
 1.39 with sigma of 0.02
 C22-C31A
 1.51 with sigma of 0.02
 C30A-C31A
 1.51 with sigma of 0.02
 C31A-C32A
 1.51 with sigma of 0.02
 C22-C31B
 1.51 with sigma of 0.02
 C30B-C31B
 1.51 with sigma of 0.02
 C31B-C32B
 1.51 with sigma of 0.02
 C10-C13A
 1.51 with sigma of 0.02
 C12A-C13A
 1.51 with sigma of 0.02
 C10-C13B
 1.51 with sigma of 0.02
 C12B-C13B
 1.51 with sigma of 0.02
 C13B-C14B
 1.51 with sigma of 0.02
 C13A-C14A
 1.51 with sigma of 0.02
 C47-C60A
 1.51 with sigma of 0.02
 C62A-C60A
 1.51 with sigma of 0.02
 C47-C60B
 1.51 with sigma of 0.02
 C60B-C61B
 1.51 with sigma of 0.02
 C60B-C62B
 1.51 with sigma of 0.02
 C60A-C61A
 1.51 with sigma of 0.02
 C16-C17
 1.51 with sigma of 0.02
 C16-C15
 1.51 with sigma of 0.02
4. Rigid bond restraints
 All non-hydrogen atoms
 with sigma for 1-2 distances of 0.01 and sigma for 1-3 distances of 0.01
5. Uiso/Uaniso restraints and constraints
All non-hydrogen atoms have similar U: within 2A with sigma of 0.04 and sigma
for terminal atoms of 0.08
6. Others
 Sof(Zn2B)=Sof(Cl5B)=Sof(Cl4B)=Sof(N6)=Sof(C49)=Sof(H49)=Sof(C50)=Sof(C51)=
 Sof(H51)=Sof(C52)=Sof(C53)=Sof(H53)=Sof(C54)=Sof(H54)=Sof(C55)=Sof(H55)=
 Sof(C56)=Sof(H56)=1-FVAR(1)
 Sof(Zn2A)=Sof(Cl3A)=Sof(Cl4A)=Sof(N5)=Sof(C38)=Sof(H38)=Sof(C39)=Sof(H39)=
 Sof(C40)=Sof(C41)=Sof(H41)=Sof(C42)=Sof(H42)=Sof(C43)=Sof(C44)=Sof(H44)=
 Sof(C48)=Sof(H48)=FVAR(1)
 Sof(N8)=1-FVAR(2)
 Sof(N7)=FVAR(2)
 Sof(C12B)=Sof(H12D)=Sof(H12E)=Sof(H12F)=Sof(C13B)=Sof(H13B)=Sof(C30B)=
 Sof(H30D)=Sof(H30E)=Sof(H30F)=Sof(C31B)=Sof(H31B)=Sof(C32B)=Sof(H32D)=
 Sof(H32E)=Sof(H32F)=Sof(C60B)=Sof(H60B)=Sof(C61B)=Sof(H61A)=Sof(H61B)=
 Sof(H61C)=Sof(C62B)=Sof(H62A)=Sof(H62B)=Sof(H62C)=Sof(C14B)=Sof(H14D)=
 Sof(H14E)=Sof(H14F)=1-FVAR(3)
 Sof(C12A)=Sof(H12A)=Sof(H12B)=Sof(H12C)=Sof(C13A)=Sof(H13A)=Sof(C30A)=
 Sof(H30A)=Sof(H30B)=Sof(H30C)=Sof(C31A)=Sof(H31A)=Sof(C32A)=Sof(H32A)=
 Sof(H32B)=Sof(H32C)=Sof(C14A)=Sof(H14A)=Sof(H14B)=Sof(H14C)=Sof(C62A)=
 Sof(H62D)=Sof(H62E)=Sof(H62F)=Sof(C60A)=Sof(H60A)=Sof(C61A)=Sof(H61D)=
 Sof(H61E)=Sof(H61F)=FVAR(3)
 Sof(Cl3B)=1-FVAR(4)
 Sof(Cl5A)=FVAR(4)
 Fixed Sof: C63(0.5) C65(0.5) Cl9(0.5)
7.a Ternary CH refined with riding coordinates:
 C13A(H13A), C31A(H31A), C13B(H13B), C31B(H31B), C58(H58), C60B(H60B),
 C16(H16), C28(H28), C60A(H60A)
7.b Aromatic/amide H refined with riding coordinates:
 C38(H38), C39(H39), C41(H41), C42(H42), C44(H44), C48(H48), C49(H49),
 C51(H51), C53(H53), C54(H54), C55(H55), C56(H56), C1(H1), C2(H2), C4(H4),
 C5(H5), C7(H7), C11(H11), C18(H18), C19(H19), C20(H20), C23(H23), C25(H25),
 C33(H33), C34(H34), C36(H36), C37(H37)
7.c Idealised Me refined as rotating group:
 C12A(H12A,H12B,H12C), C30A(H30A,H30B,H30C), C32A(H32A,H32B,H32C), C12B(H12D,
 H12E,H12F), C30B(H30D,H30E,H30F), C32B(H32D,H32E,H32F), C57(H57A,H57B,H57C),
 C59(H59A,H59B,H59C), C61B(H61A,H61B,H61C), C62B(H62A,H62B,H62C), C17(H17A,H17B,
 H17C), C27(H27A,H27B,H27C), C29(H29A,H29B,H29C), C14A(H14A,H14B,H14C),
 C14B(H14D,H14E,H14F), C62A(H62D,H62E,H62F), C61A(H61D,H61E,H61F), C15(H15A,
 H15B,H15C)
;
_shelx_shelxl_version_number 2014/7
_olex2_submission_special_instructions 'No special instructions were received'

loop_
_space_group_symop_operation_xyz
'x, y, z'
'-x, -y, -z'

loop_
_atom_site_label
_atom_site_type_symbol
_atom_site_fract_x
_atom_site_fract_y
_atom_site_fract_z
_atom_site_U_iso_or_equiv
_atom_site_adp_type
_atom_site_occupancy
_atom_site_site_symmetry_order
_atom_site_calc_flag
_atom_site_refinement_flags_posn
_atom_site_refinement_flags_adp
_atom_site_refinement_flags_occupancy
_atom_site_disorder_assembly
_atom_site_disorder_group
C12A C 0.241(2) 0.173(3) 0.244(2) 0.126(10) Uani 0.584(17) 1 d D U . A 1
H12A H 0.2568 0.1107 0.2803 0.189 Uiso 0.584(17) 1 calc GR . . A 1
H12B H 0.2215 0.1768 0.1925 0.189 Uiso 0.584(17) 1 calc GR . . A 1
H12C H 0.1912 0.2035 0.2787 0.189 Uiso 0.584(17) 1 calc GR . . A 1
C13A C 0.3276(17) 0.2155(19) 0.211(2) 0.104(8) Uani 0.584(17) 1 d D U . A 1
H13A H 0.3437 0.2116 0.2650 0.125 Uiso 0.584(17) 1 calc R . . A 1
C30A C 0.742(2) 0.314(2) 0.227(2) 0.105(8) Uani 0.584(17) 1 d D U . A 1
H30A H 0.7896 0.3413 0.2271 0.158 Uiso 0.584(17) 1 calc GR . . A 1
H30B H 0.6974 0.3593 0.1936 0.158 Uiso 0.584(17) 1 calc GR . . A 1
H30C H 0.7707 0.2694 0.1994 0.158 Uiso 0.584(17) 1 calc GR . . A 1
C31A C 0.6903(13) 0.2707(15) 0.3227(17) 0.090(6) Uani 0.584(17) 1 d D U . A 1
H31A H 0.6739 0.2162 0.3264 0.108 Uiso 0.584(17) 1 calc R . . A 1
C32A C 0.7498(17) 0.2437(16) 0.388(2) 0.094(8) Uani 0.584(17) 1 d D U . A 1
H32A H 0.7833 0.1830 0.3971 0.141 Uiso 0.584(17) 1 calc GR . . A 1
H32B H 0.7102 0.2473 0.4450 0.141 Uiso 0.584(17) 1 calc GR . . A 1
H32C H 0.7946 0.2831 0.3655 0.141 Uiso 0.584(17) 1 calc GR . . A 1
C12B C 0.257(2) 0.110(2) 0.262(3) 0.075(9) Uani 0.416(17) 1 d D U . A 2
H12D H 0.2319 0.1220 0.2113 0.112 Uiso 0.416(17) 1 calc GR . . A 2
H12E H 0.2058 0.1205 0.3107 0.112 Uiso 0.416(17) 1 calc GR . . A 2
H12F H 0.2889 0.0486 0.2817 0.112 Uiso 0.416(17) 1 calc GR . . A 2
C13B C 0.3248(19) 0.170(2) 0.236(2) 0.078(7) Uani 0.416(17) 1 d D U . A 2
H13B H 0.3426 0.1642 0.2900 0.094 Uiso 0.416(17) 1 calc R . . A 2
C30B C 0.703(3) 0.353(3) 0.165(3) 0.138(14) Uani 0.416(17) 1 d D U . A 2
H30D H 0.7652 0.3669 0.1451 0.207 Uiso 0.416(17) 1 calc GR . . A 2
H30E H 0.6573 0.4066 0.1473 0.207 Uiso 0.416(17) 1 calc GR . . A 2
H30F H 0.7013 0.3124 0.1374 0.207 Uiso 0.416(17) 1 calc GR . . A 2
C31B C 0.680(2) 0.308(3) 0.265(2) 0.113(10) Uani 0.416(17) 1 d D U . A 2
H31B H 0.6746 0.2474 0.2756 0.136 Uiso 0.416(17) 1 calc R . . A 2
C32B C 0.769(2) 0.296(3) 0.293(4) 0.132(13) Uani 0.416(17) 1 d D U . A 2
H32D H 0.8184 0.3131 0.2399 0.199 Uiso 0.416(17) 1 calc GR . . A 2
H32E H 0.7867 0.2339 0.3284 0.199 Uiso 0.416(17) 1 calc GR . . A 2
H32F H 0.7587 0.3327 0.3279 0.199 Uiso 0.416(17) 1 calc GR . . A 2
Zn2A Zn 0.09423(18) 0.55297(18) 0.6469(2) 0.0744(11) Uani 0.539(3) 1 d . U . A 1
Zn2B Zn 0.10066(19) 0.1471(2) 1.0575(2) 0.0646(12) Uani 0.461(3) 1 d . U . A 2
Cl3A Cl 0.2098(3) 0.5807(3) 0.5231(4) 0.0632(16) Uani 0.539(3) 1 d . U . A 1
Cl4A Cl -0.0362(4) 0.6584(4) 0.6412(5) 0.091(2) Uani 0.539(3) 1 d . U . A 1
Cl5B Cl 0.2073(4) 0.0218(5) 1.0836(4) 0.0665(19) Uani 0.461(3) 1 d . U . A 2
Cl4B Cl -0.0360(4) 0.1407(5) 1.1645(4) 0.069(2) Uani 0.461(3) 1 d . U . A 2
N5 N 0.0536(11) 0.4509(11) 0.6475(14) 0.079(5) Uani 0.539(3) 1 d D U . A 1
N6 N 0.0599(13) 0.1569(13) 0.9479(13) 0.064(4) Uani 0.461(3) 1 d D U . A 2
N7 N 0.0024(19) 0.0620(11) 0.5155(14) 0.098(6) Uani 0.56(3) 1 d D U . B 1
N8 N 0.008(2) 0.0106(13) 0.5623(13) 0.094(6) Uani 0.44(3) 1 d D U . B 2
C38 C -0.0178(16) 0.4527(14) 0.621(2) 0.100(7) Uani 0.539(3) 1 d D U . A 1
H38 H -0.0557 0.5080 0.5976 0.120 Uiso 0.539(3) 1 calc R . . A 1
C39 C -0.0410(16) 0.3778(12) 0.625(2) 0.102(7) Uani 0.539(3) 1 d D U . A 1
H39 H -0.1026 0.3768 0.6266 0.123 Uiso 0.539(3) 1 calc R . . A 1
C40 C 0.0298(15) 0.3035(14) 0.6277(19) 0.087(6) Uani 0.539(3) 1 d D U . A 1
C41 C 0.0932(16) 0.2962(14) 0.6761(18) 0.083(6) Uani 0.539(3) 1 d D U . A 1
H41 H 0.1308 0.2408 0.7000 0.100 Uiso 0.539(3) 1 calc R . . A 1
C42 C 0.1007(17) 0.3698(12) 0.6890(18) 0.091(6) Uani 0.539(3) 1 d D U . A 1
H42 H 0.1386 0.3635 0.7265 0.109 Uiso 0.539(3) 1 calc R . . A 1
C43 C 0.0219(12) 0.2218(16) 0.621(2) 0.086(6) Uani 0.539(3) 1 d D U . A 1
C44 C 0.1007(15) 0.1642(13) 0.5976(19) 0.080(6) Uani 0.539(3) 1 d D U . A 1
H44 H 0.1593 0.1790 0.5863 0.097 Uiso 0.539(3) 1 calc R . . A 1
C45 C 0.0998(7) 0.0827(9) 0.5893(10) 0.084(3) Uani 1 1 d D U . . .
C46 C 0.0116(7) 0.0809(9) 0.5879(9) 0.080(3) Uani 1 1 d D U . . .
C47 C -0.0715(8) 0.1224(11) 0.6302(12) 0.113(4) Uani 1 1 d D U . . .
C48 C -0.0654(15) 0.2056(16) 0.629(2) 0.108(7) Uani 0.539(3) 1 d D U . A 1
H48 H -0.1196 0.2491 0.6347 0.130 Uiso 0.539(3) 1 calc R . . A 1
C49 C -0.0597(16) 0.123(2) 0.7112(18) 0.088(6) Uani 0.461(3) 1 d D U . A 2
H49 H -0.1139 0.1275 0.7564 0.106 Uiso 0.461(3) 1 calc R . . A 2
C50 C 0.0257(13) 0.1166(18) 0.7282(18) 0.072(5) Uani 0.461(3) 1 d D U . A 2
C51 C 0.1034(15) 0.0912(17) 0.6690(14) 0.064(5) Uani 0.461(3) 1 d D U . A 2
H51 H 0.1625 0.0786 0.6820 0.077 Uiso 0.461(3) 1 calc R . . A 2
C52 C 0.0360(14) 0.1316(16) 0.8022(16) 0.065(5) Uani 0.461(3) 1 d D U . A 2
C53 C 0.1026(15) 0.1767(16) 0.7947(15) 0.059(5) Uani 0.461(3) 1 d D U . A 2
H53 H 0.1396 0.2028 0.7378 0.071 Uiso 0.461(3) 1 calc R . . A 2
C54 C 0.1165(16) 0.1848(16) 0.8685(14) 0.064(5) Uani 0.461(3) 1 d D U . A 2
H54 H 0.1668 0.2104 0.8618 0.076 Uiso 0.461(3) 1 calc R . . A 2
C55 C -0.0091(16) 0.1153(19) 0.9600(17) 0.079(6) Uani 0.461(3) 1 d D U . A 2
H55 H -0.0484 0.0940 1.0169 0.095 Uiso 0.461(3) 1 calc R . . A 2
C56 C -0.0214(15) 0.1042(18) 0.8868(14) 0.071(6) Uani 0.461(3) 1 d D U . A 2
H56 H -0.0710 0.0769 0.8953 0.085 Uiso 0.461(3) 1 calc R . . A 2
C57 C 0.2524(12) 0.1056(11) 0.4802(11) 0.115(5) Uani 1 1 d D U . . .
H57A H 0.2145 0.1618 0.4518 0.173 Uiso 1 1 calc GR . . . .
H57B H 0.2964 0.0834 0.4347 0.173 Uiso 1 1 calc GR . . . .
H57C H 0.2866 0.1142 0.5149 0.173 Uiso 1 1 calc GR . . . .
C58 C 0.1886(7) 0.0383(8) 0.5421(8) 0.075(3) Uani 1 1 d D U . . .
H58 H 0.1731 0.0122 0.5063 0.090 Uiso 1 1 calc R . . . .
C59 C 0.2450(12) -0.0321(10) 0.6043(13) 0.128(6) Uani 1 1 d D U . . .
H59A H 0.2490 -0.0102 0.6479 0.192 Uiso 1 1 calc GR . . . .
H59B H 0.3076 -0.0482 0.5708 0.192 Uiso 1 1 calc GR . . . .
H59C H 0.2154 -0.0839 0.6349 0.192 Uiso 1 1 calc GR . . . .
C60B C -0.169(2) 0.118(3) 0.634(4) 0.120(9) Uani 0.416(17) 1 d D U . A 2
H60B H -0.1713 0.1385 0.5700 0.144 Uiso 0.416(17) 1 calc R . . A 2
C61B C -0.237(6) 0.189(5) 0.666(8) 0.159(19) Uani 0.416(17) 1 d D U . A 2
H61A H -0.2955 0.1683 0.6999 0.239 Uiso 0.416(17) 1 calc GR . . A 2
H61B H -0.2487 0.2420 0.6144 0.239 Uiso 0.416(17) 1 calc GR . . A 2
H61C H -0.2107 0.2023 0.7030 0.239 Uiso 0.416(17) 1 calc GR . . A 2
C62B C -0.188(3) 0.026(3) 0.671(4) 0.150(15) Uani 0.416(17) 1 d D U . A 2
H62A H -0.2497 0.0276 0.6637 0.224 Uiso 0.416(17) 1 calc GR . . A 2
H62B H -0.1872 -0.0005 0.7335 0.224 Uiso 0.416(17) 1 calc GR . . A 2
H62C H -0.1408 -0.0096 0.6384 0.224 Uiso 0.416(17) 1 calc GR . . A 2
C63 C 0.0031(19) 0.124(2) 0.425(2) 0.091(6) Uani 0.5 1 d . U . . .
C65 C -0.0086(19) 0.086(2) 0.380(2) 0.099(7) Uani 0.5 1 d . U . B .
C66 C 0.0000 0.0000 0.5000 0.104(5) Uani 1 2 d DS TU P B .
Zn1 Zn 0.45942(10) 0.15301(9) -0.33883(11) 0.0685(6) Uani 1 1 d . U . . .
Cl1 Cl 0.3237(3) 0.1386(3) -0.3422(4) 0.1227(17) Uani 1 1 d . U . . .
Cl2 Cl 0.5869(2) 0.0881(2) -0.4100(2) 0.0737(10) Uani 1 1 d . U . . .
N1 N 0.4664(7) 0.1192(7) -0.2115(7) 0.071(3) Uani 1 1 d . U . . .
N2 N 0.5058(7) 0.1739(6) 0.2510(7) 0.064(2) Uani 1 1 d . U . . .
N3 N 0.5073(7) 0.2475(6) 0.3271(7) 0.068(3) Uani 1 1 d . U . . .
N4 N 0.5383(7) 0.7161(6) 0.3778(7) 0.070(3) Uani 1 1 d . U . . .
C1 C 0.5441(11) 0.0889(9) -0.1845(10) 0.083(3) Uani 1 1 d . U . . .
H1 H 0.5967 0.0652 -0.2208 0.099 Uiso 1 1 calc R . . . .
C2 C 0.5554(11) 0.0889(10) -0.1060(10) 0.094(4) Uani 1 1 d . U . . .
H2 H 0.6144 0.0669 -0.0913 0.113 Uiso 1 1 calc R . . . .
C3 C 0.4802(9) 0.1210(8) -0.0499(9) 0.071(3) Uani 1 1 d . U . . .
C4 C 0.3959(11) 0.1384(13) -0.0679(11) 0.111(5) Uani 1 1 d . U . . .
H4 H 0.3399 0.1530 -0.0286 0.133 Uiso 1 1 calc R . . . .
C5 C 0.3969(11) 0.1334(13) -0.1510(11) 0.117(5) Uani 1 1 d . U . . .
H5 H 0.3377 0.1418 -0.1620 0.140 Uiso 1 1 calc R . . . .
C6 C 0.4897(9) 0.1278(7) 0.0317(9) 0.064(3) Uani 1 1 d . U . . .
C7 C 0.5732(9) 0.1161(8) 0.0494(9) 0.076(3) Uani 1 1 d . U . . .
H7 H 0.6278 0.0976 0.0110 0.091 Uiso 1 1 calc R . . . .
C8 C 0.5827(9) 0.1299(9) 0.1217(10) 0.075(3) Uani 1 1 d . U . . .
C9 C 0.5010(9) 0.1545(8) 0.1765(9) 0.068(3) Uani 1 1 d . U . . .
C10 C 0.4120(9) 0.1656(10) 0.1638(9) 0.084(3) Uani 1 1 d D U . . .
C11 C 0.4091(10) 0.1514(9) 0.0905(9) 0.083(4) Uani 1 1 d . U . . .
H11 H 0.3503 0.1578 0.0796 0.099 Uiso 1 1 calc R . . . .
C16 C 0.6770(10) 0.1213(11) 0.1371(12) 0.113(5) Uani 1 1 d D U . . .
H16 H 0.6683 0.1174 0.1994 0.136 Uiso 1 1 calc R . . . .
C17 C 0.7150(14) 0.2054(14) 0.0743(17) 0.189(10) Uani 1 1 d D U . . .
H17A H 0.7586 0.1947 0.0220 0.283 Uiso 1 1 calc GR . . . .
H17B H 0.7470 0.2220 0.1049 0.283 Uiso 1 1 calc GR . . . .
H17C H 0.6635 0.2531 0.0558 0.283 Uiso 1 1 calc GR . . . .
C18 C 0.5076(9) 0.1154(8) 0.3369(9) 0.073(3) Uani 1 1 d . U . . .
H18 H 0.5088 0.0538 0.3585 0.087 Uiso 1 1 calc R . . . .
C19 C 0.5071(9) 0.1639(8) 0.3833(9) 0.072(3) Uani 1 1 d . U . . .
H19 H 0.5068 0.1428 0.4446 0.086 Uiso 1 1 calc R . . . .
C20 C 0.5087(9) 0.2546(8) 0.2463(9) 0.069(3) Uani 1 1 d . U . . .
H20 H 0.5113 0.3064 0.1950 0.083 Uiso 1 1 calc R . . . .
C21 C 0.5116(9) 0.3231(8) 0.3465(9) 0.069(3) Uani 1 1 d . U . . .
C22 C 0.6006(9) 0.3354(9) 0.3361(12) 0.096(4) Uani 1 1 d D U . . .
C23 C 0.6010(10) 0.4168(8) 0.3481(11) 0.092(4) Uani 1 1 d . U . . .
H23 H 0.6588 0.4323 0.3388 0.110 Uiso 1 1 calc R . . . .
C24 C 0.5210(8) 0.4702(8) 0.3719(9) 0.068(3) Uani 1 1 d . U . . .
C25 C 0.4354(9) 0.4498(8) 0.3868(9) 0.073(3) Uani 1 1 d . U . . .
H25 H 0.3804 0.4872 0.4050 0.088 Uiso 1 1 calc R . . . .
C26 C 0.4288(9) 0.3736(8) 0.3751(9) 0.072(3) Uani 1 1 d . U . . .
C27 C 0.2708(12) 0.3532(12) 0.4698(13) 0.129(6) Uani 1 1 d . U . . .
H27A H 0.2980 0.3076 0.5184 0.193 Uiso 1 1 calc GR . . . .
H27B H 0.2119 0.3404 0.4722 0.193 Uiso 1 1 calc GR . . . .
H27C H 0.2597 0.4107 0.4755 0.193 Uiso 1 1 calc GR . . . .
C28 C 0.3360(9) 0.3547(10) 0.3837(12) 0.096(4) Uani 1 1 d . U . . .
H28 H 0.3475 0.2945 0.3810 0.115 Uiso 1 1 calc R . . . .
C29 C 0.2933(13) 0.4170(16) 0.3091(15) 0.151(7) Uani 1 1 d . U . . .
H29A H 0.3069 0.4755 0.2922 0.227 Uiso 1 1 calc GR . . . .
H29B H 0.2260 0.4199 0.3271 0.227 Uiso 1 1 calc GR . . . .
H29C H 0.3188 0.3968 0.2585 0.227 Uiso 1 1 calc GR . . . .
C33 C 0.6102(9) 0.6610(9) 0.3519(12) 0.097(5) Uani 1 1 d . U . . .
H33 H 0.6688 0.6784 0.3331 0.117 Uiso 1 1 calc R . . . .
C34 C 0.6103(10) 0.5837(9) 0.3491(12) 0.098(4) Uani 1 1 d . U . . .
H34 H 0.6665 0.5506 0.3262 0.118 Uiso 1 1 calc R . . . .
C35 C 0.5285(9) 0.5516(7) 0.3796(9) 0.067(3) Uani 1 1 d . U . . .
C36 C 0.4519(9) 0.6061(7) 0.4106(10) 0.076(4) Uani 1 1 d . U . . .
H36 H 0.3931 0.5886 0.4331 0.091 Uiso 1 1 calc R . . . .
C37 C 0.4595(9) 0.6866(8) 0.4095(9) 0.074(3) Uani 1 1 d . U . . .
H37 H 0.4055 0.7217 0.4326 0.088 Uiso 1 1 calc R . . . .
C14A C 0.292(3) 0.314(2) 0.163(3) 0.158(14) Uani 0.584(17) 1 d D U . A 1
H14A H 0.3256 0.3317 0.1006 0.237 Uiso 0.584(17) 1 calc GR . . A 1
H14B H 0.3028 0.3492 0.1913 0.237 Uiso 0.584(17) 1 calc GR . . A 1
H14C H 0.2255 0.3237 0.1663 0.237 Uiso 0.584(17) 1 calc GR . . A 1
C14B C 0.271(4) 0.264(2) 0.198(3) 0.114(13) Uani 0.416(17) 1 d D U . A 2
H14D H 0.3128 0.2999 0.1482 0.170 Uiso 0.416(17) 1 calc GR . . A 2
H14E H 0.2474 0.2904 0.2446 0.170 Uiso 0.416(17) 1 calc GR . . A 2
H14F H 0.2191 0.2622 0.1784 0.170 Uiso 0.416(17) 1 calc GR . . A 2
C62A C -0.241(4) 0.154(3) 0.668(5) 0.149(12) Uani 0.584(17) 1 d D U . A 1
H62D H -0.2393 0.2157 0.6533 0.224 Uiso 0.584(17) 1 calc GR . . A 1
H62E H -0.2403 0.1212 0.7306 0.224 Uiso 0.584(17) 1 calc GR . . A 1
H62F H -0.2986 0.1504 0.6570 0.224 Uiso 0.584(17) 1 calc GR . . A 1
C60A C -0.1591(19) 0.115(3) 0.611(3) 0.131(9) Uani 0.584(17) 1 d D U . A 1
H60A H -0.1602 0.0507 0.6320 0.157 Uiso 0.584(17) 1 calc R . . A 1
C61A C -0.191(3) 0.159(4) 0.525(3) 0.219(16) Uani 0.584(17) 1 d D U . A 1
H61D H -0.2376 0.1298 0.5266 0.329 Uiso 0.584(17) 1 calc GR . . A 1
H61E H -0.1374 0.1552 0.4758 0.329 Uiso 0.584(17) 1 calc GR . . A 1
H61F H -0.2175 0.2212 0.5168 0.329 Uiso 0.584(17) 1 calc GR . . A 1
C15 C 0.7432(11) 0.0367(12) 0.1256(13) 0.129(6) Uani 1 1 d D U . . .
H15A H 0.7251 -0.0147 0.1770 0.194 Uiso 1 1 calc GR . . . .
H15B H 0.8070 0.0399 0.1209 0.194 Uiso 1 1 calc GR . . . .
H15C H 0.7392 0.0311 0.0717 0.194 Uiso 1 1 calc GR . . . .
Cl3B Cl 0.1689(6) 0.2639(6) 1.0124(7) 0.108(3) Uani 0.491(9) 1 d . U . A 2
Cl5A Cl 0.1503(6) 0.5070(7) 0.7695(6) 0.121(3) Uani 0.509(9) 1 d . U . A 1
Cl9 Cl 0.535(2) 0.586(2) 0.091(2) 0.368(14) Uiso 0.5 1 d . U . . .
OW1 O 0.528(2) 0.435(2) 0.119(2) 0.318(13) Uiso 1 1 d . U . . .

loop_
_atom_site_aniso_label
_atom_site_aniso_U_11
_atom_site_aniso_U_22
_atom_site_aniso_U_33
_atom_site_aniso_U_23
_atom_site_aniso_U_13
_atom_site_aniso_U_12
C12A 0.090(13) 0.18(3) 0.14(2) -0.10(2) -0.023(15) -0.005(19)
C13A 0.094(10) 0.12(2) 0.127(18) -0.085(15) -0.046(13) 0.018(13)
C30A 0.077(17) 0.11(2) 0.163(18) -0.086(18) -0.031(12) -0.009(16)
C31A 0.064(9) 0.068(14) 0.173(17) -0.074(14) -0.035(10) -0.007(8)
C32A 0.077(15) 0.066(15) 0.17(2) -0.074(16) -0.038(14) 0.005(11)
C12B 0.067(16) 0.072(17) 0.09(2) -0.05(2) -0.017(14) 0.010(14)
C13B 0.078(10) 0.079(17) 0.098(16) -0.055(17) -0.029(11) 0.002(13)
C30B 0.09(3) 0.14(3) 0.202(18) -0.10(3) 0.000(19) -0.02(3)
C31B 0.075(12) 0.08(2) 0.20(2) -0.093(16) -0.015(14) 0.002(16)
C32B 0.069(11) 0.11(3) 0.23(3) -0.10(3) -0.02(2) 0.01(2)
Zn2A 0.0526(17) 0.0724(19) 0.127(3) -0.0532(18) -0.0126(15) -0.0340(13)
Zn2B 0.0480(18) 0.098(2) 0.085(2) -0.068(2) -0.0285(15) 0.0007(15)
Cl3A 0.030(3) 0.055(3) 0.122(4) -0.047(3) -0.013(3) -0.014(2)
Cl4A 0.054(3) 0.066(4) 0.179(7) -0.089(4) 0.006(4) -0.018(3)
Cl5B 0.036(3) 0.100(5) 0.079(5) -0.052(4) -0.018(3) 0.001(3)
Cl4B 0.041(3) 0.110(5) 0.079(4) -0.072(4) -0.014(3) 0.008(3)
N5 0.056(10) 0.060(7) 0.152(15) -0.066(10) -0.003(8) -0.032(6)
N6 0.065(11) 0.084(12) 0.085(8) -0.069(10) -0.037(7) 0.006(8)
N7 0.084(11) 0.127(14) 0.147(12) -0.101(10) -0.039(12) -0.019(14)
N8 0.087(14) 0.113(15) 0.148(14) -0.097(10) -0.037(15) -0.028(14)
C38 0.087(15) 0.074(11) 0.19(2) -0.088(14) -0.044(13) -0.011(9)
C39 0.093(14) 0.047(10) 0.21(2) -0.047(13) -0.090(15) -0.009(8)
C40 0.071(12) 0.073(10) 0.154(17) -0.069(12) -0.029(11) -0.019(8)
C41 0.067(13) 0.067(10) 0.155(19) -0.075(12) -0.045(12) 0.006(10)
C42 0.086(15) 0.080(8) 0.145(19) -0.075(12) -0.027(12) -0.016(10)
C43 0.066(10) 0.091(11) 0.147(15) -0.084(11) -0.031(12) -0.012(8)
C44 0.070(9) 0.079(12) 0.135(16) -0.069(12) -0.038(12) -0.012(9)
C45 0.069(5) 0.109(8) 0.132(9) -0.095(8) -0.030(6) -0.014(6)
C46 0.066(5) 0.093(8) 0.133(9) -0.082(7) -0.023(7) -0.025(6)
C47 0.066(5) 0.159(10) 0.196(12) -0.144(9) -0.025(7) -0.022(7)
C48 0.068(9) 0.114(14) 0.196(19) -0.111(14) -0.023(15) -0.017(10)
C49 0.058(9) 0.107(15) 0.158(15) -0.099(14) -0.035(11) -0.011(13)
C50 0.046(9) 0.086(13) 0.127(12) -0.087(11) -0.021(9) -0.002(10)
C51 0.059(9) 0.069(13) 0.098(13) -0.057(12) -0.019(9) -0.020(11)
C52 0.042(11) 0.082(14) 0.109(11) -0.071(12) -0.023(8) -0.001(9)
C53 0.050(12) 0.078(14) 0.080(10) -0.052(12) -0.023(10) -0.010(10)
C54 0.054(13) 0.080(15) 0.095(9) -0.071(12) -0.027(9) 0.003(10)
C55 0.050(13) 0.123(18) 0.106(12) -0.074(14) -0.034(10) -0.007(11)
C56 0.034(12) 0.108(17) 0.107(12) -0.063(14) -0.028(9) -0.015(11)
C57 0.111(11) 0.144(13) 0.113(12) -0.061(9) -0.010(8) -0.049(10)
C58 0.067(6) 0.088(8) 0.110(9) -0.070(7) -0.026(6) -0.011(5)
C59 0.111(12) 0.090(10) 0.198(17) -0.052(9) -0.067(12) -0.003(8)
C60B 0.069(9) 0.174(19) 0.20(2) -0.137(17) -0.042(14) -0.018(14)
C61B 0.069(19) 0.20(3) 0.25(4) -0.14(3) -0.03(3) 0.00(3)
C62B 0.08(2) 0.19(2) 0.23(4) -0.12(3) -0.02(3) -0.051(19)
C63 0.067(14) 0.125(13) 0.137(12) -0.106(10) -0.019(14) -0.013(13)
C65 0.068(15) 0.143(18) 0.149(13) -0.106(13) -0.032(15) -0.021(15)
C66 0.090(11) 0.138(12) 0.151(13) -0.105(10) -0.029(12) -0.033(12)
Zn1 0.0773(10) 0.0642(10) 0.0969(12) -0.0482(8) -0.0287(9) -0.0211(8)
Cl1 0.095(3) 0.135(4) 0.205(5) -0.094(3) -0.064(3) -0.034(3)
Cl2 0.093(2) 0.0623(19) 0.094(2) -0.0487(17) -0.0281(19) -0.0145(17)
N1 0.064(6) 0.083(7) 0.091(6) -0.052(6) -0.008(4) -0.029(5)
N2 0.072(6) 0.053(5) 0.092(6) -0.043(5) -0.029(5) -0.012(5)
N3 0.076(6) 0.060(5) 0.100(7) -0.050(5) -0.030(6) -0.013(5)
N4 0.059(6) 0.063(6) 0.113(8) -0.050(6) -0.028(6) -0.013(4)
C1 0.093(8) 0.081(9) 0.088(8) -0.049(7) -0.022(7) -0.006(7)
C2 0.085(8) 0.120(11) 0.100(9) -0.066(9) -0.024(7) -0.007(8)
C3 0.076(7) 0.073(7) 0.090(7) -0.048(7) -0.021(6) -0.017(6)
C4 0.073(7) 0.198(15) 0.113(10) -0.100(11) -0.006(7) -0.047(9)
C5 0.077(8) 0.209(15) 0.118(9) -0.103(11) -0.011(7) -0.050(10)
C6 0.073(7) 0.052(6) 0.088(7) -0.037(6) -0.021(5) -0.019(6)
C7 0.069(6) 0.086(8) 0.108(9) -0.065(8) -0.016(6) -0.024(7)
C8 0.071(5) 0.084(8) 0.105(9) -0.063(7) -0.015(6) -0.026(6)
C9 0.077(5) 0.067(7) 0.083(7) -0.043(6) -0.023(5) -0.018(6)
C10 0.075(6) 0.108(9) 0.098(8) -0.062(8) -0.034(6) -0.004(7)
C11 0.074(7) 0.105(9) 0.100(9) -0.066(8) -0.029(6) -0.008(7)
C16 0.079(7) 0.180(13) 0.135(12) -0.106(11) -0.024(8) -0.026(8)
C17 0.109(14) 0.190(14) 0.34(3) -0.150(18) -0.019(17) -0.077(12)
C18 0.100(9) 0.061(6) 0.090(7) -0.035(5) -0.037(8) -0.033(7)
C19 0.086(8) 0.057(6) 0.099(7) -0.041(5) -0.039(7) -0.012(6)
C20 0.075(8) 0.059(6) 0.100(7) -0.048(5) -0.032(7) -0.008(6)
C21 0.069(5) 0.056(6) 0.111(9) -0.051(6) -0.027(7) -0.013(5)
C22 0.068(5) 0.076(8) 0.189(12) -0.093(8) -0.032(7) -0.005(5)
C23 0.070(7) 0.076(8) 0.169(13) -0.082(9) -0.028(8) -0.012(6)
C24 0.069(6) 0.059(6) 0.107(9) -0.054(7) -0.033(7) -0.005(5)
C25 0.072(6) 0.066(7) 0.116(10) -0.061(7) -0.035(7) -0.005(5)
C26 0.069(5) 0.067(7) 0.113(9) -0.059(7) -0.028(6) -0.012(5)
C27 0.110(12) 0.130(14) 0.177(13) -0.089(12) 0.007(9) -0.059(11)
C28 0.067(7) 0.104(10) 0.173(12) -0.109(10) -0.017(7) -0.018(7)
C29 0.093(12) 0.24(2) 0.189(14) -0.126(15) -0.056(11) -0.019(13)
C33 0.059(7) 0.078(8) 0.187(14) -0.079(9) -0.027(8) -0.013(6)
C34 0.073(7) 0.090(8) 0.175(13) -0.092(9) -0.023(8) -0.016(6)
C35 0.071(7) 0.052(6) 0.100(9) -0.041(6) -0.035(6) -0.008(5)
C36 0.074(7) 0.045(6) 0.123(10) -0.047(7) -0.025(7) -0.005(5)
C37 0.073(7) 0.061(7) 0.103(10) -0.050(7) -0.011(7) -0.014(6)
C14A 0.18(3) 0.117(18) 0.21(4) -0.09(2) -0.10(3) 0.036(16)
C14B 0.14(3) 0.067(16) 0.15(3) -0.08(2) -0.03(2) 0.018(17)
C62A 0.059(10) 0.16(3) 0.28(3) -0.13(3) -0.042(18) -0.02(2)
C60A 0.073(9) 0.163(18) 0.23(2) -0.124(16) -0.053(13) -0.019(13)
C61A 0.16(3) 0.30(4) 0.25(3) -0.10(3) -0.10(2) -0.06(3)
C15 0.082(10) 0.176(13) 0.149(15) -0.077(13) -0.044(11) -0.001(9)
Cl3B 0.100(6) 0.128(6) 0.162(8) -0.096(6) -0.051(5) -0.026(4)
Cl5A 0.089(6) 0.179(9) 0.138(6) -0.078(6) -0.019(5) -0.060(5)

loop_
_atom_type_symbol
_atom_type_description
_atom_type_scat_dispersion_real
_atom_type_scat_dispersion_imag
_atom_type_scat_source
C C 0.0033 0.0016 'International Tables Vol C Tables 4.2.6.8 and 6.1.1.4'
H H 0.0000 0.0000 'International Tables Vol C Tables 4.2.6.8 and 6.1.1.4'
Cl Cl 0.1484 0.1585 'International Tables Vol C Tables 4.2.6.8 and 6.1.1.4'
N N 0.0061 0.0033 'International Tables Vol C Tables 4.2.6.8 and 6.1.1.4'
O O 0.0106 0.0060 'International Tables Vol C Tables 4.2.6.8 and 6.1.1.4'
Zn Zn 0.2839 1.4301 'International Tables Vol C Tables 4.2.6.8 and 6.1.1.4'

loop_
_geom_angle_atom_site_label_1
_geom_angle_atom_site_label_2
_geom_angle_atom_site_label_3
_geom_angle
_geom_angle_site_symmetry_1
_geom_angle_site_symmetry_3
H12A C12A H12B 109.5 . .
H12A C12A H12C 109.5 . .
H12B C12A H12C 109.5 . .
C13A C12A H12A 109.5 . .
C13A C12A H12B 109.5 . .
C13A C12A H12C 109.5 . .
C12A C13A H13A 106.3 . .
C12A C13A C14A 104(3) . .
C10 C13A C12A 113(2) . .
C10 C13A H13A 106.3 . .
C10 C13A C14A 120(3) . .
C14A C13A H13A 106.3 . .
H30A C30A H30B 109.5 . .
H30A C30A H30C 109.5 . .
H30B C30A H30C 109.5 . .
C31A C30A H30A 109.5 . .
C31A C30A H30B 109.5 . .
C31A C30A H30C 109.5 . .
C30A C31A H31A 107.7 . .
C32A C31A C30A 112(2) . .
C32A C31A H31A 107.7 . .
C32A C31A C22 116.0(18) . .
C22 C31A C30A 105.0(18) . .
C22 C31A H31A 107.7 . .
C31A C32A H32A 109.5 . .
C31A C32A H32B 109.5 . .
C31A C32A H32C 109.5 . .
H32A C32A H32B 109.5 . .
H32A C32A H32C 109.5 . .
H32B C32A H32C 109.5 . .
H12D C12B H12E 109.5 . .
H12D C12B H12F 109.5 . .
H12E C12B H12F 109.5 . .
C13B C12B H12D 109.5 . .
C13B C12B H12E 109.5 . .
C13B C12B H12F 109.5 . .
C12B C13B H13B 108.8 . .
C12B C13B C14B 106(3) . .
C10 C13B C12B 120(3) . .
C10 C13B H13B 108.8 . .
C10 C13B C14B 104(3) . .
C14B C13B H13B 108.8 . .
H30D C30B H30E 109.5 . .
H30D C30B H30F 109.5 . .
H30E C30B H30F 109.5 . .
C31B C30B H30D 109.5 . .
C31B C30B H30E 109.5 . .
C31B C30B H30F 109.5 . .
C30B C31B H31B 104.4 . .
C30B C31B C22 130(3) . .
C32B C31B C30B 105(4) . .
C32B C31B H31B 104.4 . .
C32B C31B C22 106(3) . .
C22 C31B H31B 104.4 . .
C31B C32B H32D 109.5 . .
C31B C32B H32E 109.5 . .
C31B C32B H32F 109.5 . .
H32D C32B H32E 109.5 . .
H32D C32B H32F 109.5 . .
H32E C32B H32F 109.5 . .
Cl3A Zn2A Cl4A 115.1(3) . .
N5 Zn2A Cl3A 102.9(6) . .
N5 Zn2A Cl4A 103.4(5) . .
N5 Zn2A Cl5A 107.6(7) . .
Cl5A Zn2A Cl3A 110.7(3) . .
Cl5A Zn2A Cl4A 115.7(3) . .
Cl5B Zn2B Cl4B 114.4(3) . .
N6 Zn2B Cl5B 104.1(6) . .
N6 Zn2B Cl4B 102.9(6) . .
N6 Zn2B Cl3B 105.6(6) . .
Cl3B Zn2B Cl5B 110.0(3) . .
Cl3B Zn2B Cl4B 118.1(3) . .
C38 N5 Zn2A 127.6(14) . .
C38 N5 C42 116.7(18) . .
C42 N5 Zn2A 115.3(13) . .
C54 N6 Zn2B 117.9(14) . .
C54 N6 C55 120.6(19) . .
C55 N6 Zn2B 119.5(16) . .
C46 N7 C63 126.4(14) . .
C66 N7 C46 138.9(16) . .
C66 N7 C63 94.4(14) . .
C46 N8 C65 127.4(15) . 2_556
C66 N8 C46 139.7(17) . .
C66 N8 C65 92.8(14) . 2_556
N5 C38 H38 118.4 . .
N5 C38 C39 123(2) . .
C39 C38 H38 118.4 . .
C38 C39 H39 121.2 . .
C38 C39 C40 118(2) . .
C40 C39 H39 121.2 . .
C39 C40 C41 111.6(19) . .
C39 C40 C43 125.5(17) . .
C41 C40 C43 117.4(18) . .
C40 C41 H41 119.8 . .
C42 C41 C40 120(2) . .
C42 C41 H41 119.8 . .
N5 C42 C41 120(2) . .
N5 C42 H42 120.1 . .
C41 C42 H42 120.1 . .
C44 C43 C40 120.5(17) . .
C44 C43 C48 118.7(19) . .
C48 C43 C40 120.5(17) . .
C43 C44 H44 117.8 . .
C43 C44 C45 124.5(18) . .
C45 C44 H44 117.8 . .
C44 C45 C58 118.0(12) . .
C46 C45 C44 110.1(12) . .
C46 C45 C51 112.9(13) . .
C46 C45 C58 124.7(9) . .
C51 C45 C58 116.4(12) . .
C45 C46 N7 117.1(14) . .
C45 C46 N8 113.6(16) . .
C45 C46 C47 125.6(8) . .
C47 C46 N7 113.8(14) . .
C47 C46 N8 118.3(16) . .
C46 C47 C48 113.3(14) . .
C46 C47 C49 109.5(14) . .
C46 C47 C60B 127(2) . .
C46 C47 C60A 114.1(19) . .
C48 C47 C60A 119(2) . .
C49 C47 C60B 114(3) . .
C43 C48 C47 119.1(18) . .
C43 C48 H48 120.4 . .
C47 C48 H48 120.4 . .
C47 C49 H49 117.5 . .
C50 C49 C47 125(2) . .
C50 C49 H49 117.5 . .
C49 C50 C52 124.7(18) . .
C51 C50 C49 115(2) . .
C51 C50 C52 120.4(17) . .
C45 C51 H51 118.0 . .
C50 C51 C45 124.0(19) . .
C50 C51 H51 118.0 . .
C53 C52 C50 123(2) . .
C53 C52 C56 114(2) . .
C56 C52 C50 122.7(18) . .
C52 C53 H53 118.9 . .
C52 C53 C54 122(2) . .
C54 C53 H53 118.9 . .
N6 C54 C53 121(2) . .
N6 C54 H54 119.7 . .
C53 C54 H54 119.7 . .
N6 C55 H55 120.5 . .
N6 C55 C56 119(2) . .
C56 C55 H55 120.5 . .
C52 C56 C55 123(2) . .
C52 C56 H56 118.5 . .
C55 C56 H56 118.5 . .
H57A C57 H57B 109.5 . .
H57A C57 H57C 109.5 . .
H57B C57 H57C 109.5 . .
C58 C57 H57A 109.5 . .
C58 C57 H57B 109.5 . .
C58 C57 H57C 109.5 . .
C45 C58 C57 110.5(11) . .
C45 C58 H58 109.3 . .
C57 C58 H58 109.3 . .
C59 C58 C45 112.9(12) . .
C59 C58 C57 105.5(12) . .
C59 C58 H58 109.3 . .
C58 C59 H59A 109.5 . .
C58 C59 H59B 109.5 . .
C58 C59 H59C 109.5 . .
H59A C59 H59B 109.5 . .
H59A C59 H59C 109.5 . .
H59B C59 H59C 109.5 . .
C47 C60B H60B 103.6 . .
C61B C60B C47 109(5) . .
C61B C60B H60B 103.6 . .
C62B C60B C47 114(3) . .
C62B C60B H60B 103.6 . .
C62B C60B C61B 121(4) . .
C60B C61B H61A 109.5 . .
C60B C61B H61B 109.5 . .
C60B C61B H61C 109.5 . .
H61A C61B H61B 109.5 . .
H61A C61B H61C 109.5 . .
H61B C61B H61C 109.5 . .
C60B C62B H62A 109.5 . .
C60B C62B H62B 109.5 . .
C60B C62B H62C 109.5 . .
H62A C62B H62B 109.5 . .
H62A C62B H62C 109.5 . .
H62B C62B H62C 109.5 . .
N7 C63 C66 37.5(9) . .
C65 C63 N7 109(3) . .
C65 C63 C66 72(2) . .
N8 C65 C66 37.0(9) 2_556 .
C63 C65 N8 108(3) . 2_556
C63 C65 C66 71(2) . .
N7 C66 N7 180(3) . 2_556
N7 C66 C63 131.9(12) . 2_556
N7 C66 C63 48.1(12) 2_556 2_556
N7 C66 C63 131.9(12) 2_556 .
N7 C66 C63 48.1(12) . .
N7 C66 C65 85.0(12) . .
N7 C66 C65 85.0(12) 2_556 2_556
N7 C66 C65 95.0(12) . 2_556
N7 C66 C65 95.0(12) 2_556 .
N8 C66 N8 180.0 2_556 .
N8 C66 C63 92.8(13) 2_556 2_556
N8 C66 C63 87.2(13) . 2_556
N8 C66 C63 92.8(13) . .
N8 C66 C63 87.2(13) 2_556 .
N8 C66 C65 129.8(12) . .
N8 C66 C65 50.2(12) . 2_556
N8 C66 C65 50.2(12) 2_556 .
N8 C66 C65 129.8(12) 2_556 2_556
C63 C66 C63 180.0(17) . 2_556
C63 C66 C65 37.1(10) . .
C63 C66 C65 37.1(10) 2_556 2_556
C63 C66 C65 142.9(10) 2_556 .
C63 C66 C65 142.9(10) . 2_556
C65 C66 C65 180.0(15) 2_556 .
Cl1 Zn1 Cl2 118.83(16) . .
N1 Zn1 Cl1 109.7(3) . .
N1 Zn1 Cl2 109.9(3) . .
N1 Zn1 N4 97.0(4) . 2_665
N4 Zn1 Cl1 109.2(3) 2_665 .
N4 Zn1 Cl2 110.0(3) 2_665 .
C1 N1 Zn1 123.7(9) . .
C5 N1 Zn1 123.6(11) . .
C5 N1 C1 112.3(13) . .
C18 N2 C9 127.3(9) . .
C20 N2 C9 124.1(11) . .
C20 N2 C18 108.6(10) . .
C19 N3 C21 127.3(11) . .
C20 N3 C19 110.9(10) . .
C20 N3 C21 121.6(11) . .
C33 N4 Zn1 121.9(9) . 2_665
C33 N4 C37 114.2(10) . .
C37 N4 Zn1 121.5(8) . 2_665
N1 C1 H1 117.6 . .
N1 C1 C2 124.8(13) . .
C2 C1 H1 117.6 . .
C1 C2 H2 120.2 . .
C3 C2 C1 119.7(14) . .
C3 C2 H2 120.2 . .
C2 C3 C6 121.8(12) . .
C4 C3 C2 116.8(13) . .
C4 C3 C6 121.1(12) . .
C3 C4 H4 122.3 . .
C3 C4 C5 115.4(14) . .
C5 C4 H4 122.3 . .
N1 C5 C4 128.9(14) . .
N1 C5 H5 115.6 . .
C4 C5 H5 115.6 . .
C7 C6 C3 122.9(12) . .
C7 C6 C11 118.5(12) . .
C11 C6 C3 118.6(11) . .
C6 C7 H7 118.5 . .
C6 C7 C8 123.0(12) . .
C8 C7 H7 118.5 . .
C7 C8 C16 121.9(12) . .
C9 C8 C7 115.9(12) . .
C9 C8 C16 122.2(12) . .
C8 C9 N2 118.8(11) . .
C8 C9 C10 124.3(12) . .
C10 C9 N2 116.9(11) . .
C9 C10 C13A 120.9(16) . .
C9 C10 C13B 122.5(19) . .
C11 C10 C13A 120.8(17) . .
C11 C10 C13B 120(2) . .
C11 C10 C9 116.0(12) . .
C6 C11 H11 118.9 . .
C10 C11 C6 122.3(13) . .
C10 C11 H11 118.9 . .
C8 C16 H16 108.2 . .
C8 C16 C17 108.0(14) . .
C8 C16 C15 111.2(12) . .
C17 C16 H16 108.2 . .
C17 C16 C15 113.0(15) . .
C15 C16 H16 108.2 . .
C16 C17 H17A 109.5 . .
C16 C17 H17B 109.5 . .
C16 C17 H17C 109.5 . .
H17A C17 H17B 109.5 . .
H17A C17 H17C 109.5 . .
H17B C17 H17C 109.5 . .
N2 C18 H18 127.0 . .
C19 C18 N2 106.1(11) . .
C19 C18 H18 127.0 . .
N3 C19 C18 107.6(12) . .
N3 C19 H19 126.2 . .
C18 C19 H19 126.2 . .
N2 C20 H20 126.6 . .
N3 C20 N2 106.7(11) . .
N3 C20 H20 126.6 . .
C22 C21 N3 115.7(10) . .
C26 C21 N3 118.2(10) . .
C26 C21 C22 126.1(10) . .
C21 C22 C31A 126.1(13) . .
C21 C22 C31B 118.9(19) . .
C21 C22 C23 113.3(10) . .
C23 C22 C31A 120.4(13) . .
C23 C22 C31B 117(2) . .
C22 C23 H23 119.1 . .
C24 C23 C22 121.8(12) . .
C24 C23 H23 119.1 . .
C23 C24 C25 121.0(11) . .
C23 C24 C35 117.8(11) . .
C25 C24 C35 121.2(11) . .
C24 C25 H25 119.6 . .
C24 C25 C26 120.8(11) . .
C26 C25 H25 119.6 . .
C21 C26 C25 116.6(11) . .
C21 C26 C28 121.8(10) . .
C25 C26 C28 121.3(11) . .
H27A C27 H27B 109.5 . .
H27A C27 H27C 109.5 . .
H27B C27 H27C 109.5 . .
C28 C27 H27A 109.5 . .
C28 C27 H27B 109.5 . .
C28 C27 H27C 109.5 . .
C26 C28 H28 107.2 . .
C27 C28 C26 112.6(13) . .
C27 C28 H28 107.2 . .
C29 C28 C26 111.5(15) . .
C29 C28 C27 110.7(15) . .
C29 C28 H28 107.2 . .
C28 C29 H29A 109.5 . .
C28 C29 H29B 109.5 . .
C28 C29 H29C 109.5 . .
H29A C29 H29B 109.5 . .
H29A C29 H29C 109.5 . .
H29B C29 H29C 109.5 . .
N4 C33 H33 116.3 . .
N4 C33 C34 127.4(13) . .
C34 C33 H33 116.3 . .
C33 C34 H34 120.0 . .
C33 C34 C35 119.9(13) . .
C35 C34 H34 120.0 . .
C34 C35 C24 123.3(11) . .
C36 C35 C24 122.1(11) . .
C36 C35 C34 114.3(11) . .
C35 C36 H36 119.5 . .
C35 C36 C37 120.9(12) . .
C37 C36 H36 119.5 . .
N4 C37 C36 123.0(12) . .
N4 C37 H37 118.5 . .
C36 C37 H37 118.5 . .
C13A C14A H14A 109.5 . .
C13A C14A H14B 109.5 . .
C13A C14A H14C 109.5 . .
H14A C14A H14B 109.5 . .
H14A C14A H14C 109.5 . .
H14B C14A H14C 109.5 . .
C13B C14B H14D 109.5 . .
C13B C14B H14E 109.5 . .
C13B C14B H14F 109.5 . .
H14D C14B H14E 109.5 . .
H14D C14B H14F 109.5 . .
H14E C14B H14F 109.5 . .
H62D C62A H62E 109.5 . .
H62D C62A H62F 109.5 . .
H62E C62A H62F 109.5 . .
C60A C62A H62D 109.5 . .
C60A C62A H62E 109.5 . .
C60A C62A H62F 109.5 . .
C47 C60A H60A 107.3 . .
C62A C60A C47 108(3) . .
C62A C60A H60A 107.3 . .
C62A C60A C61A 98(4) . .
C61A C60A C47 127(3) . .
C61A C60A H60A 107.3 . .
C60A C61A H61D 109.5 . .
C60A C61A H61E 109.5 . .
C60A C61A H61F 109.5 . .
H61D C61A H61E 109.5 . .
H61D C61A H61F 109.5 . .
H61E C61A H61F 109.5 . .
C16 C15 H15A 109.5 . .
C16 C15 H15B 109.5 . .
C16 C15 H15C 109.5 . .
H15A C15 H15B 109.5 . .
H15A C15 H15C 109.5 . .
H15B C15 H15C 109.5 . .

loop_
_geom_bond_atom_site_label_1
_geom_bond_atom_site_label_2
_geom_bond_distance
_geom_bond_site_symmetry_2
C12A H12A 0.9800 .
C12A H12B 0.9800 .
C12A H12C 0.9800 .
C12A C13A 1.538(19) .
C13A H13A 1.0000 .
C13A C10 1.521(18) .
C13A C14A 1.545(19) .
C30A H30A 0.9800 .
C30A H30B 0.9800 .
C30A H30C 0.9800 .
C30A C31A 1.533(18) .
C31A H31A 1.0000 .
C31A C32A 1.511(18) .
C31A C22 1.516(17) .
C32A H32A 0.9800 .
C32A H32B 0.9800 .
C32A H32C 0.9800 .
C12B H12D 0.9800 .
C12B H12E 0.9800 .
C12B H12F 0.9800 .
C12B C13B 1.516(19) .
C13B H13B 1.0000 .
C13B C10 1.515(19) .
C13B C14B 1.533(19) .
C30B H30D 0.9800 .
C30B H30E 0.9800 .
C30B H30F 0.9800 .
C30B C31B 1.52(2) .
C31B H31B 1.0000 .
C31B C32B 1.51(2) .
C31B C22 1.536(19) .
C32B H32D 0.9800 .
C32B H32E 0.9800 .
C32B H32F 0.9800 .
Zn2A Cl3A 2.266(6) .
Zn2A Cl4A 2.269(6) .
Zn2A N5 2.001(15) .
Zn2A Cl5A 2.260(10) .
Zn2B Cl5B 2.253(7) .
Zn2B Cl4B 2.307(7) .
Zn2B N6 2.079(18) .
Zn2B Cl3B 2.252(9) .
N5 C38 1.305(17) .
N5 C42 1.366(17) .
N6 C54 1.335(18) .
N6 C55 1.363(18) .
N7 C46 1.448(10) .
N7 C63 1.47(4) .
N7 C66 1.198(9) .
N8 C46 1.448(10) .
N8 C65 1.52(4) 2_556
N8 C66 1.190(10) .
C38 H38 0.9500 .
C38 C39 1.384(17) .
C39 H39 0.9500 .
C39 C40 1.404(18) .
C40 C41 1.416(18) .
C40 C43 1.48(3) .
C41 H41 0.9500 .
C41 C42 1.395(17) .
C42 H42 0.9500 .
C43 C44 1.385(17) .
C43 C48 1.404(18) .
C44 H44 0.9500 .
C44 C45 1.450(16) .
C45 C46 1.380(12) .
C45 C51 1.440(17) .
C45 C58 1.514(13) .
C46 C47 1.403(13) .
C47 C48 1.436(17) .
C47 C49 1.449(18) .
C47 C60B 1.517(19) .
C47 C60A 1.533(18) .
C48 H48 0.9500 .
C49 H49 0.9500 .
C49 C50 1.402(18) .
C50 C51 1.390(18) .
C50 C52 1.45(3) .
C51 H51 0.9500 .
C52 C53 1.397(18) .
C52 C56 1.398(18) .
C53 H53 0.9500 .
C53 C54 1.401(17) .
C54 H54 0.9500 .
C55 H55 0.9500 .
C55 C56 1.406(18) .
C56 H56 0.9500 .
C57 H57A 0.9800 .
C57 H57B 0.9800 .
C57 H57C 0.9800 .
C57 C58 1.545(14) .
C58 H58 1.0000 .
C58 C59 1.496(14) .
C59 H59A 0.9800 .
C59 H59B 0.9800 .
C59 H59C 0.9800 .
C60B H60B 1.0000 .
C60B C61B 1.51(2) .
C60B C62B 1.50(2) .
C61B H61A 0.9800 .
C61B H61B 0.9800 .
C61B H61C 0.9800 .
C62B H62A 0.9800 .
C62B H62B 0.9800 .
C62B H62C 0.9800 .
C63 C65 1.25(3) .
C63 C66 1.96(3) .
C65 N8 1.52(4) 2_556
C65 C66 1.98(4) .
C66 N7 1.198(9) 2_556
C66 N8 1.190(10) 2_556
C66 C63 1.96(3) 2_556
C66 C65 1.98(4) 2_556
Zn1 Cl1 2.201(4) .
Zn1 Cl2 2.210(4) .
Zn1 N1 2.028(11) .
Zn1 N4 2.046(9) 2_665
N1 C1 1.307(16) .
N1 C5 1.275(17) .
N2 C9 1.460(15) .
N2 C18 1.391(15) .
N2 C20 1.352(14) .
N3 C19 1.344(15) .
N3 C20 1.322(15) .
N3 C21 1.471(14) .
N4 Zn1 2.046(9) 2_665
N4 C33 1.313(16) .
N4 C37 1.318(15) .
C1 H1 0.9500 .
C1 C2 1.399(19) .
C2 H2 0.9500 .
C2 C3 1.383(18) .
C3 C4 1.352(19) .
C3 C6 1.494(17) .
C4 H4 0.9500 .
C4 C5 1.44(2) .
C5 H5 0.9500 .
C6 C7 1.356(17) .
C6 C11 1.402(17) .
C7 H7 0.9500 .
C7 C8 1.400(18) .
C8 C9 1.380(17) .
C8 C16 1.516(19) .
C9 C10 1.405(18) .
C10 C11 1.378(17) .
C11 H11 0.9500 .
C16 H16 1.0000 .
C16 C17 1.534(17) .
C16 C15 1.547(15) .
C17 H17A 0.9800 .
C17 H17B 0.9800 .
C17 H17C 0.9800 .
C18 H18 0.9500 .
C18 C19 1.353(15) .
C19 H19 0.9500 .
C20 H20 0.9500 .
C21 C22 1.396(18) .
C21 C26 1.385(16) .
C22 C23 1.479(16) .
C23 H23 0.9500 .
C23 C24 1.358(17) .
C24 C25 1.383(17) .
C24 C35 1.478(16) .
C25 H25 0.9500 .
C25 C26 1.422(16) .
C26 C28 1.508(18) .
C27 H27A 0.9800 .
C27 H27B 0.9800 .
C27 H27C 0.9800 .
C27 C28 1.49(2) .
C28 H28 1.0000 .
C28 C29 1.48(2) .
C29 H29A 0.9800 .
C29 H29B 0.9800 .
C29 H29C 0.9800 .
C33 H33 0.9500 .
C33 C34 1.332(18) .
C34 H34 0.9500 .
C34 C35 1.384(18) .
C35 C36 1.381(16) .
C36 H36 0.9500 .
C36 C37 1.396(16) .
C37 H37 0.9500 .
C14A H14A 0.9800 .
C14A H14B 0.9800 .
C14A H14C 0.9800 .
C14B H14D 0.9800 .
C14B H14E 0.9800 .
C14B H14F 0.9800 .
C62A H62D 0.9800 .
C62A H62E 0.9800 .
C62A H62F 0.9800 .
C62A C60A 1.498(19) .
C60A H60A 1.0000 .
C60A C61A 1.51(2) .
C61A H61D 0.9800 .
C61A H61E 0.9800 .
C61A H61F 0.9800 .
C15 H15A 0.9800 .
C15 H15B 0.9800 .
C15 H15C 0.9800 .

loop_
_geom_hbond_atom_site_label_D
_geom_hbond_atom_site_label_H
_geom_hbond_atom_site_label_A
_geom_hbond_distance_DH
_geom_hbond_distance_HA
_geom_hbond_distance_DA
_geom_hbond_angle_DHA
C30B H30E OW1 0.98 2.07 2.85(6) 134.3

loop_
_geom_torsion_atom_site_label_1
_geom_torsion_atom_site_label_2
_geom_torsion_atom_site_label_3
_geom_torsion_atom_site_label_4
_geom_torsion
_geom_torsion_site_symmetry_1
_geom_torsion_site_symmetry_4
C12A C13A C10 C9 -140(2) . .
C12A C13A C10 C11 58(3) . .
C13A C10 C11 C6 162.3(18) . .
C30A C31A C22 C21 111(2) . .
C30A C31A C22 C23 -75(2) . .
C31A C22 C23 C24 -171.1(17) . .
C32A C31A C22 C21 -124(2) . .
C32A C31A C22 C23 50(3) . .
C12B C13B C10 C9 -127(3) . .
C12B C13B C10 C11 38(4) . .
C13B C10 C11 C6 -166.2(17) . .
C30B C31B C22 C21 75(5) . .
C30B C31B C22 C23 -67(5) . .
C31B C22 C23 C24 147(2) . .
C32B C31B C22 C21 -159(3) . .
C32B C31B C22 C23 60(4) . .
Zn2A N5 C38 C39 -179(2) . .
Zn2A N5 C42 C41 -165(2) . .
Zn2B N6 C54 C53 167.5(17) . .
Zn2B N6 C55 C56 -165.0(19) . .
N5 C38 C39 C40 -23(5) . .
N6 C55 C56 C52 2(4) . .
N7 C46 C47 C48 -122(2) . .
N7 C46 C47 C60A 17(3) . .
N7 C63 C65 C66 -4.3(18) . .
N8 C46 C47 C49 128.2(18) . .
N8 C46 C47 C60B -16(4) . .
C38 N5 C42 C41 21(4) . .
C38 C39 C40 C41 35(4) . .
C38 C39 C40 C43 -172(3) . .
C39 C40 C41 C42 -21(4) . .
C39 C40 C43 C44 161(3) . .
C39 C40 C43 C48 -13(5) . .
C40 C41 C42 N5 -6(4) . .
C40 C43 C44 C45 180(2) . .
C40 C43 C48 C47 -175(3) . .
C41 C40 C43 C44 -48(4) . .
C41 C40 C43 C48 138(3) . .
C42 N5 C38 C39 -7(4) . .
C43 C40 C41 C42 -177(3) . .
C43 C44 C45 C46 14(3) . .
C43 C44 C45 C58 165(2) . .
C44 C43 C48 C47 11(5) . .
C44 C45 C46 N7 127.9(17) . .
C44 C45 C46 C47 -30(3) . .
C44 C45 C58 C57 -22(2) . .
C44 C45 C58 C59 95.6(19) . .
C45 C46 C47 C48 36(3) . .
C45 C46 C47 C49 -33(3) . .
C45 C46 C47 C60B -177(3) . .
C45 C46 C47 C60A 176(2) . .
C46 N7 C63 C65 -179(2) . .
C46 N7 C63 C66 175(4) . .
C46 N7 C66 C63 6(5) . 2_556
C46 N7 C66 C63 -174(5) . .
C46 N7 C66 C65 -178(3) . .
C46 N7 C66 C65 2(3) . 2_556
C46 N8 C66 C63 -175(4) . 2_556
C46 N8 C66 C63 5(4) . .
C46 N8 C66 C65 3(6) . .
C46 N8 C66 C65 -177(6) . 2_556
C46 C45 C51 C50 -15(3) . .
C46 C45 C58 C57 124.8(16) . .
C46 C45 C58 C59 -117.3(17) . .
C46 C47 C48 C43 -24(4) . .
C46 C47 C49 C50 24(3) . .
C46 C47 C60B C61B -166(5) . .
C46 C47 C60B C62B 56(6) . .
C46 C47 C60A C62A 174(3) . .
C46 C47 C60A C61A -70(5) . .
C47 C49 C50 C51 -13(4) . .
C47 C49 C50 C52 169(2) . .
C48 C43 C44 C45 -6(5) . .
C48 C47 C60A C62A -48(4) . .
C48 C47 C60A C61A 67(5) . .
C49 C47 C60B C61B 52(6) . .
C49 C47 C60B C62B -87(5) . .
C49 C50 C51 C45 8(4) . .
C49 C50 C52 C53 -140(3) . .
C49 C50 C52 C56 39(4) . .
C50 C52 C53 C54 -175(2) . .
C50 C52 C56 C55 177(2) . .
C51 C45 C46 N8 -132.3(17) . .
C51 C45 C46 C47 29(3) . .
C51 C45 C58 C57 -84.6(18) . .
C51 C45 C58 C59 33.2(19) . .
C51 C50 C52 C53 43(4) . .
C51 C50 C52 C56 -139(3) . .
C52 C50 C51 C45 -174(2) . .
C52 C53 C54 N6 -7(4) . .
C53 C52 C56 C55 -4(4) . .
C54 N6 C55 C56 -2(4) . .
C55 N6 C54 C53 4(4) . .
C56 C52 C53 C54 7(3) . .
C58 C45 C46 N7 -21(2) . .
C58 C45 C46 N8 19(2) . .
C58 C45 C46 C47 -179.1(16) . .
C58 C45 C51 C50 -169(2) . .
C60B C47 C49 C50 172(3) . .
C63 N7 C46 C45 -78(3) . .
C63 N7 C46 C47 82(3) . .
C63 N7 C66 C63 180.000(1) . 2_556
C63 N7 C66 C65 176.0(17) . 2_556
C63 N7 C66 C65 -4.0(17) . .
C65 N8 C46 C45 80(3) 2_556 .
C65 N8 C46 C47 -83(3) 2_556 .
C65 N8 C66 C63 1.6(19) 2_556 2_556
C65 N8 C66 C63 -178.4(19) 2_556 .
C65 N8 C66 C65 179.999(2) 2_556 .
C66 N7 C46 C45 94(3) . .
C66 N7 C46 C47 -106(3) . .
C66 N7 C63 C65 7(3) . .
C66 N8 C46 C45 -104(4) . .
C66 N8 C46 C47 93(5) . .
C66 C63 C65 N8 -2(2) . 2_556
Zn1 N1 C1 C2 160.6(12) . .
Zn1 N1 C5 C4 -159.0(16) . .
Zn1 N4 C33 C34 -158.1(15) 2_665 .
Zn1 N4 C37 C36 159.2(11) 2_665 .
N1 C1 C2 C3 1(2) . .
N2 C9 C10 C13A 14(2) . .
N2 C9 C10 C13B -18(2) . .
N2 C9 C10 C11 176.8(12) . .
N2 C18 C19 N3 -1.3(14) . .
N3 C21 C22 C31A -11(3) . .
N3 C21 C22 C31B 31(3) . .
N3 C21 C22 C23 174.5(13) . .
N3 C21 C26 C25 -175.5(12) . .
N3 C21 C26 C28 -2(2) . .
N4 C33 C34 C35 -3(3) . .
C1 N1 C5 C4 14(3) . .
C1 C2 C3 C4 10(2) . .
C1 C2 C3 C6 -176.0(13) . .
C2 C3 C4 C5 -9(2) . .
C2 C3 C6 C7 10.2(19) . .
C2 C3 C6 C11 -172.8(13) . .
C3 C4 C5 N1 -4(3) . .
C3 C6 C7 C8 174.2(12) . .
C3 C6 C11 C10 -175.0(13) . .
C4 C3 C6 C7 -175.9(14) . .
C4 C3 C6 C11 1(2) . .
C5 N1 C1 C2 -13(2) . .
C6 C3 C4 C5 177.2(14) . .
C6 C7 C8 C9 2(2) . .
C6 C7 C8 C16 -176.5(13) . .
C7 C6 C11 C10 2(2) . .
C7 C8 C9 N2 -177.3(11) . .
C7 C8 C9 C10 0(2) . .
C7 C8 C16 C17 78.5(18) . .
C7 C8 C16 C15 -46(2) . .
C8 C9 C10 C13A -163.5(18) . .
C8 C9 C10 C13B 164.6(17) . .
C8 C9 C10 C11 -1(2) . .
C9 N2 C18 C19 -176.8(11) . .
C9 N2 C20 N3 176.4(10) . .
C9 C8 C16 C17 -99.5(18) . .
C9 C8 C16 C15 136.0(15) . .
C9 C10 C11 C6 0(2) . .
C11 C6 C7 C8 -3(2) . .
C16 C8 C9 N2 1(2) . .
C16 C8 C9 C10 178.3(14) . .
C18 N2 C9 C8 -90.6(16) . .
C18 N2 C9 C10 91.7(15) . .
C18 N2 C20 N3 -3.2(14) . .
C19 N3 C20 N2 2.4(14) . .
C19 N3 C21 C22 87.4(18) . .
C19 N3 C21 C26 -90.9(16) . .
C20 N2 C9 C8 89.8(15) . .
C20 N2 C9 C10 -87.8(16) . .
C20 N2 C18 C19 2.8(14) . .
C20 N3 C19 C18 -0.6(14) . .
C20 N3 C21 C22 -88.3(16) . .
C20 N3 C21 C26 93.4(16) . .
C21 N3 C19 C18 -176.7(11) . .
C21 N3 C20 N2 178.8(10) . .
C21 C22 C23 C24 4(2) . .
C21 C26 C28 C27 132.2(15) . .
C21 C26 C28 C29 -102.7(17) . .
C22 C21 C26 C25 6(2) . .
C22 C21 C26 C28 179.8(16) . .
C22 C23 C24 C25 1(2) . .
C22 C23 C24 C35 -178.2(14) . .
C23 C24 C25 C26 -2(2) . .
C23 C24 C35 C34 12(2) . .
C23 C24 C35 C36 -174.4(14) . .
C24 C25 C26 C21 -1(2) . .
C24 C25 C26 C28 -174.8(14) . .
C24 C35 C36 C37 -174.0(13) . .
C25 C24 C35 C34 -167.0(14) . .
C25 C24 C35 C36 7(2) . .
C25 C26 C28 C27 -55(2) . .
C25 C26 C28 C29 70.4(19) . .
C26 C21 C22 C31A 167.1(18) . .
C26 C21 C22 C31B -150(2) . .
C26 C21 C22 C23 -7(2) . .
C33 N4 C37 C36 -4(2) . .
C33 C34 C35 C24 174.7(15) . .
C33 C34 C35 C36 0(2) . .
C34 C35 C36 C37 0(2) . .
C35 C24 C25 C26 176.9(13) . .
C35 C36 C37 N4 1(2) . .
C37 N4 C33 C34 5(3) . .
C14A C13A C10 C9 96(3) . .
C14A C13A C10 C11 -66(3) . .
C14B C13B C10 C9 115(3) . .
C14B C13B C10 C11 -80(3) . .
C60A C47 C48 C43 -162(3) . .

loop_
_twin_individual_id
_twin_individual_mass_fraction_refined
1 0.951(4)
2 0.049(4)
